data_4310392
loop_
_publ_author_name
'Zhi-En Lin'
'Jie Zhang'
'Yan-Qiong Sun'
'Guo-Yu Yang'

_publ_contact_author_address
; Coordination and Hydrothermal Chemistry Group
State Key Laboratory of The Structural Chemistry
Fujian Institute of Research on The Structure of Matter
Chinese Academy of Sciences
Fuzhou, Fujian 350002
P. R. China
;
_publ_contact_author_email ygy@ms.fjirsm.ac.cn
_publ_contact_author_fax '86 591 3710051'
_publ_contact_author_name 'Professor Guo-Yu Yang'
_publ_contact_author_phone '86 591 3710051'
_publ_section_title
;
 Ga(2,2'-bipy)(HPO4)(H2PO4): First Layered Inorganic-Organic Hybrid
 Gallium Phosphate with a Neutral Framework
;
_journal_name_full 'Inorganic Chemistry'
_journal_page_first 797
_journal_page_last 801
_journal_paper_doi 10.1021/ic034336w
_journal_volume 43
_journal_year 2004
_chemical_formula_sum 'C10 H11 Ga N2 O8 P2'
_chemical_formula_weight 418.87
_chemical_name_common FJ-12
_chemical_name_systematic
;
 ?
;
_space_group_IT_number 14
_symmetry_cell_setting monoclinic
_symmetry_space_group_name_Hall '-P 2ybc'
_symmetry_space_group_name_H-M 'P 1 21/c 1'
_atom_sites_solution_hydrogens geom
_atom_sites_solution_primary direct
_atom_sites_solution_secondary difmap
_audit_creation_method SHELXL-97
_cell_angle_alpha 90.00
_cell_angle_beta 108.898(2)
_cell_angle_gamma 90.00
_cell_formula_units_Z 4
_cell_length_a 10.9443(9)
_cell_length_b 15.8253(13)
_cell_length_c 8.4201(7)
_cell_measurement_reflns_used 19
_cell_measurement_temperature 293(2)
_cell_measurement_theta_max 25.07
_cell_measurement_theta_min 1.97
_cell_volume 1379.7(2)
_computing_structure_refinement 'SHELXL-97 (Sheldrick, 1997)'
_computing_structure_solution 'SHELXS-97 (Sheldrick, 1990)'
_diffrn_ambient_temperature 293(2)
_diffrn_measured_fraction_theta_full 0.993
_diffrn_measured_fraction_theta_max 0.993
_diffrn_measurement_device_type 'Siemens SMART CCD'
_diffrn_measurement_method 'phi and omega scans'
_diffrn_radiation_monochromator graphite
_diffrn_radiation_source 'fine-focus sealed tube'
_diffrn_radiation_type MoK\a
_diffrn_radiation_wavelength 0.71073
_diffrn_reflns_av_R_equivalents 0.0731
_diffrn_reflns_av_sigmaI/netI 0.1001
_diffrn_reflns_limit_h_max 13
_diffrn_reflns_limit_h_min -12
_diffrn_reflns_limit_k_max 18
_diffrn_reflns_limit_k_min -14
_diffrn_reflns_limit_l_max 10
_diffrn_reflns_limit_l_min -7
_diffrn_reflns_number 4423
_diffrn_reflns_theta_full 25.07
_diffrn_reflns_theta_max 25.07
_diffrn_reflns_theta_min 1.97
_diffrn_standards_decay_% 0
_exptl_absorpt_coefficient_mu 2.273
_exptl_absorpt_correction_T_max 1.0000
_exptl_absorpt_correction_T_min 0.6623
_exptl_absorpt_correction_type empirical
_exptl_absorpt_process_details 'SADABS (Sheldrick, 1996)'
_exptl_crystal_colour colorless
_exptl_crystal_density_diffrn 2.016
_exptl_crystal_density_method 'not measured'
_exptl_crystal_description prism
_exptl_crystal_F_000 840
_exptl_crystal_size_max 0.16
_exptl_crystal_size_mid 0.14
_exptl_crystal_size_min 0.08
_refine_diff_density_max 0.821
_refine_diff_density_min -0.954
_refine_diff_density_rms 0.179
_refine_ls_extinction_method none
_refine_ls_goodness_of_fit_ref 1.124
_refine_ls_hydrogen_treatment mixed
_refine_ls_matrix_type full
_refine_ls_number_parameters 208
_refine_ls_number_reflns 2428
_refine_ls_number_restraints 0
_refine_ls_restrained_S_all 1.124
_refine_ls_R_factor_gt 0.0752
_refine_ls_shift/su_max 0.000
_refine_ls_shift/su_mean 0.000
_refine_ls_structure_factor_coef Fsqd
_refine_ls_weighting_details 'calc w=1/[\s^2^(Fo^2^)+(0.0494P)^2^+15.7868P] where P=(Fo^2^+2Fc^2^)/3'
_refine_ls_weighting_scheme calc
_refine_ls_wR_factor_gt 0.1477
_refine_ls_wR_factor_ref 0.1783
_reflns_number_gt 1648
_reflns_number_total 2428
_reflns_threshold_expression >2sigma(I)
_cod_data_source_file ic034336wsi20031115_042503.cif
_cod_data_source_block FJ-12
_cod_database_code 4310392
_refine_ls_r_factor_ref 0.1285

loop_
_symmetry_equiv_pos_as_xyz
'x, y, z'
'-x, y+1/2, -z+1/2'
'-x, -y, -z'
'x, -y-1/2, z-1/2'

loop_
_atom_site_label
_atom_site_type_symbol
_atom_site_fract_x
_atom_site_fract_y
_atom_site_fract_z
_atom_site_U_iso_or_equiv
_atom_site_adp_type
_atom_site_occupancy
_atom_site_symmetry_multiplicity
_atom_site_calc_flag
_atom_site_refinement_flags
_atom_site_disorder_assembly
_atom_site_disorder_group
Ga Ga 0.66969(10) 0.38539(7) 0.54525(13) 0.0182(3) Uani 1 1 d . . .
P1 P 0.6442(2) 0.58251(16) 0.6258(3) 0.0188(6) Uani 1 1 d . . .
P2 P 0.5636(2) 0.21409(16) 0.3132(3) 0.0196(6) Uani 1 1 d . . .
O1 O 0.6524(6) 0.2745(4) 0.4341(8) 0.0249(16) Uani 1 1 d . . .
O2 O 0.7112(6) 0.4981(4) 0.6497(8) 0.0226(15) Uani 1 1 d . . .
O3 O 0.4999(6) 0.5808(4) 0.5868(8) 0.0233(15) Uani 1 1 d . . .
O4 O 0.6389(7) 0.1520(4) 0.2429(8) 0.0282(16) Uani 1 1 d . . .
O5 O 0.6818(7) 0.6289(5) 0.4859(10) 0.041(2) Uani 1 1 d . . .
H1 H 0.6305 0.6674 0.4476 0.062 Uiso 1 1 calc R . .
O6 O 0.7048(7) 0.6322(5) 0.7930(9) 0.043(2) Uani 1 1 d . . .
H2 H 0.6527 0.6671 0.8039 0.065 Uiso 1 1 calc R . .
O7 O 0.4929(7) 0.1594(4) 0.4129(9) 0.0315(17) Uani 1 1 d . . .
H3 H 0.4843 0.1873 0.4906 0.047 Uiso 1 1 calc R . .
O8 O 0.4586(6) 0.2570(4) 0.1692(8) 0.0241(16) Uani 1 1 d . . .
N1 N 0.8640(8) 0.3579(5) 0.6507(11) 0.028(2) Uani 1 1 d . . .
N2 N 0.7438(7) 0.4264(5) 0.3566(10) 0.0218(18) Uani 1 1 d . . .
C1 C 0.9199(11) 0.3272(7) 0.8045(15) 0.041(3) Uani 1 1 d . . .
H4 H 0.8678 0.3132 0.8686 0.049 Uiso 1 1 calc R . .
C2 C 1.0519(12) 0.3150(8) 0.8733(17) 0.053(4) Uani 1 1 d . . .
H5 H 1.0878 0.2945 0.9820 0.063 Uiso 1 1 calc R . .
C3 C 1.1299(12) 0.3344(8) 0.776(2) 0.059(4) Uani 1 1 d . . .
H6 H 1.2187 0.3260 0.8174 0.071 Uiso 1 1 calc R . .
C4 C 1.0735(11) 0.3657(8) 0.6184(19) 0.053(4) Uani 1 1 d . . .
H7 H 1.1240 0.3803 0.5525 0.063 Uiso 1 1 calc R . .
C5 C 0.9403(10) 0.3760(6) 0.5562(14) 0.031(3) Uani 1 1 d . . .
C6 C 0.8711(10) 0.4100(6) 0.3889(13) 0.030(3) Uani 1 1 d . . .
C7 C 0.9299(13) 0.4259(9) 0.2648(18) 0.053(4) Uani 1 1 d . . .
H8 H 1.0175 0.4160 0.2863 0.064 Uiso 1 1 calc R . .
C8 C 0.8534(17) 0.4566(8) 0.1104(17) 0.058(4) Uani 1 1 d . . .
H9 H 0.8885 0.4653 0.0248 0.069 Uiso 1 1 calc R . .
C9 C 0.7265(15) 0.4740(9) 0.0847(16) 0.055(4) Uani 1 1 d . . .
H10 H 0.6752 0.4964 -0.0172 0.066 Uiso 1 1 calc R . .
C10 C 0.6751(11) 0.4584(7) 0.2098(13) 0.034(3) Uani 1 1 d . . .
H11 H 0.5884 0.4707 0.1909 0.041 Uiso 1 1 calc R . .

loop_
_atom_site_aniso_label
_atom_site_aniso_U_11
_atom_site_aniso_U_22
_atom_site_aniso_U_33
_atom_site_aniso_U_23
_atom_site_aniso_U_13
_atom_site_aniso_U_12
Ga 0.0146(5) 0.0202(5) 0.0220(6) 0.0001(5) 0.0088(4) -0.0003(5)
P1 0.0122(12) 0.0205(13) 0.0245(14) -0.0001(10) 0.0069(10) -0.0017(10)
P2 0.0205(13) 0.0216(13) 0.0203(13) -0.0010(11) 0.0114(11) -0.0013(11)
O1 0.021(4) 0.024(4) 0.029(4) -0.007(3) 0.006(3) -0.004(3)
O2 0.017(3) 0.021(4) 0.028(4) -0.001(3) 0.006(3) 0.004(3)
O3 0.012(3) 0.031(4) 0.027(4) 0.000(3) 0.006(3) 0.002(3)
O4 0.031(4) 0.028(4) 0.028(4) -0.004(3) 0.015(3) 0.003(3)
O5 0.029(4) 0.052(5) 0.050(5) 0.030(4) 0.025(4) 0.018(4)
O6 0.027(4) 0.049(5) 0.044(5) -0.020(4) -0.001(4) 0.007(4)
O7 0.041(4) 0.030(4) 0.029(4) -0.007(3) 0.018(4) -0.007(3)
O8 0.025(4) 0.027(4) 0.022(4) -0.004(3) 0.009(3) 0.006(3)
N1 0.015(4) 0.024(5) 0.041(5) 0.001(4) 0.006(4) 0.004(3)
N2 0.019(4) 0.028(5) 0.024(5) -0.003(4) 0.015(4) -0.007(4)
C1 0.033(7) 0.042(7) 0.037(7) -0.011(6) -0.003(5) 0.005(5)
C2 0.037(7) 0.040(7) 0.058(9) 0.008(6) -0.017(7) 0.004(6)
C3 0.018(6) 0.046(8) 0.101(12) -0.011(8) 0.002(7) 0.008(6)
C4 0.020(6) 0.056(9) 0.077(10) -0.010(8) 0.011(7) 0.002(6)
C5 0.021(5) 0.024(6) 0.049(7) -0.015(5) 0.013(5) -0.007(5)
C6 0.030(6) 0.030(6) 0.036(7) -0.008(5) 0.018(5) -0.009(5)
C7 0.054(8) 0.065(9) 0.065(10) -0.017(8) 0.052(8) -0.010(7)
C8 0.107(13) 0.043(8) 0.050(9) -0.012(7) 0.063(9) -0.023(8)
C9 0.076(10) 0.064(9) 0.034(8) -0.003(6) 0.029(7) -0.022(8)
C10 0.041(7) 0.041(7) 0.023(6) 0.003(5) 0.014(5) -0.017(5)

loop_
_atom_type_symbol
_atom_type_description
_atom_type_scat_dispersion_real
_atom_type_scat_dispersion_imag
_atom_type_scat_source
C C 0.0033 0.0016 'International Tables Vol C Tables 4.2.6.8 and 6.1.1.4'
H H 0.0000 0.0000 'International Tables Vol C Tables 4.2.6.8 and 6.1.1.4'
N N 0.0061 0.0033 'International Tables Vol C Tables 4.2.6.8 and 6.1.1.4'
O O 0.0106 0.0060 'International Tables Vol C Tables 4.2.6.8 and 6.1.1.4'
P P 0.1023 0.0942 'International Tables Vol C Tables 4.2.6.8 and 6.1.1.4'
Ga Ga 0.2307 1.6083 'International Tables Vol C Tables 4.2.6.8 and 6.1.1.4'

loop_
_geom_angle_atom_site_label_1
_geom_angle_atom_site_label_2
_geom_angle_atom_site_label_3
_geom_angle
_geom_angle_site_symmetry_1
_geom_angle_site_symmetry_3
_geom_angle_publ_flag
O4 Ga O3 100.5(3) 4_566 3_666 ?
O4 Ga O1 97.0(3) 4_566 . ?
O3 Ga O1 92.7(3) 3_666 . ?
O4 Ga O2 88.4(3) 4_566 . ?
O3 Ga O2 92.6(3) 3_666 . ?
O1 Ga O2 171.6(3) . . ?
O4 Ga N1 90.5(3) 4_566 . ?
O3 Ga N1 169.0(3) 3_666 . ?
O1 Ga N1 86.8(3) . . ?
O2 Ga N1 86.7(3) . . ?
O4 Ga N2 168.3(3) 4_566 . ?
O3 Ga N2 90.8(3) 3_666 . ?
O1 Ga N2 85.3(3) . . ?
O2 Ga N2 88.2(3) . . ?
N1 Ga N2 78.2(3) . . ?
O2 P1 O3 116.4(4) . . ?
O2 P1 O5 106.5(4) . . ?
O3 P1 O5 111.1(4) . . ?
O2 P1 O6 106.3(4) . . ?
O3 P1 O6 108.4(4) . . ?
O5 P1 O6 107.9(5) . . ?
O1 P2 O4 111.2(4) . . ?
O1 P2 O8 114.1(4) . . ?
O4 P2 O8 109.9(4) . . ?
O1 P2 O7 108.1(4) . . ?
O4 P2 O7 105.9(4) . . ?
O8 P2 O7 107.1(4) . . ?
P2 O1 Ga 146.2(4) . . ?
P1 O2 Ga 135.2(4) . . ?
P1 O3 Ga 151.3(4) . 3_666 ?
P2 O4 Ga 144.7(4) . 4_565 ?
P1 O5 H1 109.5 . . ?
P1 O6 H2 109.5 . . ?
P2 O7 H3 109.5 . . ?
C1 N1 C5 118.1(9) . . ?
C1 N1 Ga 125.4(8) . . ?
C5 N1 Ga 116.5(7) . . ?
C10 N2 C6 119.9(9) . . ?
C10 N2 Ga 125.5(7) . . ?
C6 N2 Ga 114.3(7) . . ?
N1 C1 C2 123.1(13) . . ?
N1 C1 H4 118.5 . . ?
C2 C1 H4 118.5 . . ?
C1 C2 C3 118.5(12) . . ?
C1 C2 H5 120.8 . . ?
C3 C2 H5 120.8 . . ?
C4 C3 C2 118.8(11) . . ?
C4 C3 H6 120.6 . . ?
C2 C3 H6 120.6 . . ?
C3 C4 C5 119.9(13) . . ?
C3 C4 H7 120.0 . . ?
C5 C4 H7 120.0 . . ?
N1 C5 C4 121.6(11) . . ?
N1 C5 C6 114.6(9) . . ?
C4 C5 C6 123.8(11) . . ?
N2 C6 C7 120.1(11) . . ?
N2 C6 C5 116.1(9) . . ?
C7 C6 C5 123.8(11) . . ?
C8 C7 C6 118.2(12) . . ?
C8 C7 H8 120.9 . . ?
C6 C7 H8 120.9 . . ?
C9 C8 C7 119.6(11) . . ?
C9 C8 H9 120.2 . . ?
C7 C8 H9 120.2 . . ?
C8 C9 C10 119.6(13) . . ?
C8 C9 H10 120.2 . . ?
C10 C9 H10 120.2 . . ?
N2 C10 C9 122.5(12) . . ?
N2 C10 H11 118.8 . . ?
C9 C10 H11 118.8 . . ?

loop_
_geom_bond_atom_site_label_1
_geom_bond_atom_site_label_2
_geom_bond_distance
_geom_bond_site_symmetry_2
_geom_bond_publ_flag
Ga O4 1.897(7) 4_566 ?
Ga O3 1.906(6) 3_666 ?
Ga O1 1.968(6) . ?
Ga O2 1.976(6) . ?
Ga N1 2.068(8) . ?
Ga N2 2.107(8) . ?
P1 O2 1.505(7) . ?
P1 O3 1.505(6) . ?
P1 O5 1.553(7) . ?
P1 O6 1.560(7) . ?
P2 O1 1.502(7) . ?
P2 O4 1.520(7) . ?
P2 O8 1.533(7) . ?
P2 O7 1.572(7) . ?
O3 Ga 1.906(6) 3_666 ?
O4 Ga 1.897(7) 4_565 ?
O5 H1 0.8200 . ?
O6 H2 0.8200 . ?
O7 H3 0.8200 . ?
N1 C1 1.331(14) . ?
N1 C5 1.357(13) . ?
N2 C10 1.322(13) . ?
N2 C6 1.355(13) . ?
C1 C2 1.385(16) . ?
C1 H4 0.9300 . ?
C2 C3 1.40(2) . ?
C2 H5 0.9300 . ?
C3 C4 1.361(19) . ?
C3 H6 0.9300 . ?
C4 C5 1.390(15) . ?
C4 H7 0.9300 . ?
C5 C6 1.469(15) . ?
C6 C7 1.416(15) . ?
C7 C8 1.386(19) . ?
C7 H8 0.9300 . ?
C8 C9 1.36(2) . ?
C8 H9 0.9300 . ?
C9 C10 1.368(16) . ?
C9 H10 0.9300 . ?
C10 H11 0.9300 . ?
